data_2221356
loop_
_publ_author_name
'Parthiban, P.'
'Ramkumar, V.'
'Santan, H. D.'
'Kim, Jong Tae'
'Jeong, Yeon Tae'

_publ_section_title
;
 2,4-Bis(3-chlorophenyl)-3-azabicyclo[3.3.1]nonan-9-one
;
_journal_coeditor_code GW2060
_journal_issue 4
_journal_name_full 'Acta Crystallographica Section E'
_journal_page_first o840
_journal_paper_doi 10.1107/S1600536809009945
_journal_volume 65
_journal_year 2009
_chemical_formula_iupac 'C20 H19 Cl2 N O'
_chemical_formula_moiety 'C20 H19 Cl2 N O'
_chemical_formula_sum 'C20 H19 Cl2 N O'
_chemical_formula_weight 360.26
_chemical_name_systematic
;
2,4-Bis(3-chlorophenyl)-3-azabicyclo[3.3.1]nonan-9-one
;
_space_group_IT_number 19
_symmetry_cell_setting orthorhombic
_symmetry_space_group_name_Hall 'P 2ac 2ab'
_symmetry_space_group_name_H-M 'P 21 21 21'
_atom_sites_solution_hydrogens geom
_atom_sites_solution_primary direct
_atom_sites_solution_secondary difmap
_audit_creation_method SHELXL-97
_cell_angle_alpha 90.00
_cell_angle_beta 90.00
_cell_angle_gamma 90.00
_cell_formula_units_Z 4
_cell_length_a 6.9950(14)
_cell_length_b 12.180(2)
_cell_length_c 20.770(4)
_cell_measurement_reflns_used 5421
_cell_measurement_temperature 298(2)
_cell_measurement_theta_max 22.53
_cell_measurement_theta_min 2.55
_cell_volume 1769.6(6)
_computing_cell_refinement 'SAINT-Plus (Bruker, 2004)'
_computing_data_collection 'APEX2 (Bruker, 2004)'
_computing_data_reduction 'SAINT-Plus (Bruker, 2004)'
_computing_molecular_graphics 'ORTEP-3 (Farrugia, 1997)'
_computing_publication_material 'SHELXL97 (Sheldrick, 2008)'
_computing_structure_refinement 'SHELXL97 (Sheldrick, 2008)'
_computing_structure_solution 'SHELXS97 (Sheldrick, 2008)'
_diffrn_ambient_temperature 298(2)
_diffrn_measured_fraction_theta_full 0.997
_diffrn_measured_fraction_theta_max 0.983
_diffrn_measurement_device_type 'Bruker APEXII CCD area-detector'
_diffrn_measurement_method \w
_diffrn_radiation_monochromator graphite
_diffrn_radiation_source 'fine-focus sealed tube'
_diffrn_radiation_type MoK\a
_diffrn_radiation_wavelength 0.71073
_diffrn_reflns_av_R_equivalents 0.0457
_diffrn_reflns_av_sigmaI/netI 0.0533
_diffrn_reflns_limit_h_max 9
_diffrn_reflns_limit_h_min -8
_diffrn_reflns_limit_k_max 16
_diffrn_reflns_limit_k_min -16
_diffrn_reflns_limit_l_max 16
_diffrn_reflns_limit_l_min -27
_diffrn_reflns_number 23614
_diffrn_reflns_theta_full 25.00
_diffrn_reflns_theta_max 28.29
_diffrn_reflns_theta_min 2.58
_exptl_absorpt_coefficient_mu 0.373
_exptl_absorpt_correction_T_max 0.9224
_exptl_absorpt_correction_T_min 0.8751
_exptl_absorpt_correction_type multi-scan
_exptl_absorpt_process_details '(SADABS; Bruker, 1999)'
_exptl_crystal_colour colourless
_exptl_crystal_density_diffrn 1.352
_exptl_crystal_density_method 'not measured'
_exptl_crystal_description Block
_exptl_crystal_F_000 752
_exptl_crystal_size_max 0.31
_exptl_crystal_size_mid 0.25
_exptl_crystal_size_min 0.22
_refine_diff_density_max 0.155
_refine_diff_density_min -0.246
_refine_ls_abs_structure_details 'Flack (1983), 1756 Friedel pairs'
_refine_ls_abs_structure_Flack -0.05(5)
_refine_ls_extinction_method none
_refine_ls_goodness_of_fit_ref 1.009
_refine_ls_hydrogen_treatment mixed
_refine_ls_matrix_type full
_refine_ls_number_parameters 221
_refine_ls_number_reflns 4284
_refine_ls_number_restraints 0
_refine_ls_restrained_S_all 1.009
_refine_ls_R_factor_all 0.0868
_refine_ls_R_factor_gt 0.0405
_refine_ls_shift/su_max 0.002
_refine_ls_shift/su_mean 0.000
_refine_ls_structure_factor_coef Fsqd
_refine_ls_weighting_details 'calc w=1/[\s^2^(Fo^2^)+(0.0341P)^2^+0.181P] where P=(Fo^2^+2Fc^2^)/3'
_refine_ls_weighting_scheme calc
_refine_ls_wR_factor_gt 0.0730
_refine_ls_wR_factor_ref 0.0839
_reflns_number_gt 2762
_reflns_number_total 4284
_reflns_threshold_expression I>2\s(I)
_cod_data_source_file gw2060.cif
_cod_data_source_block I
_cod_depositor_comments
;
The following automatic conversions were performed:
'_symmetry_cell_setting' value 'Orthorhombic' changed to 'orthorhombic'
according to '/home/saulius/struct/CIF-dictionaries/cif_core.dic'
dictionary named 'cif_core.dic' version 2.4.1 from 2010-06-29.

Automatic conversion script
Id: cif_fix_enum 1527 2010-12-29 10:47:43Z saulius 

The following automatic conversions were performed:

'_symmetry_cell_setting' value 'Orthorhombic' changed to
'orthorhombic' according to
/home/saulius/struct/CIF-dictionaries/cif_core.dic dictionary named
'cif_core.dic' version 2.4.1 from 2010-06-29.

Automatic conversion script
Id: cif_fix_values 1715 2011-07-08 13:25:40Z adriana 
;
_cod_database_code 2221356
_cod_database_fobs_code 2221356

loop_
_symmetry_equiv_pos_as_xyz
'x, y, z'
'-x+1/2, -y, z+1/2'
'-x, y+1/2, -z+1/2'
'x+1/2, -y+1/2, -z'

loop_
_atom_site_type_symbol
_atom_site_label
_atom_site_fract_x
_atom_site_fract_y
_atom_site_fract_z
_atom_site_U_iso_or_equiv
_atom_site_adp_type
_atom_site_calc_flag
_atom_site_refinement_flags
_atom_site_occupancy
_atom_site_disorder_assembly
_atom_site_disorder_group
C C1 0.1155(3) 0.91094(15) 0.96470(9) 0.0351(5) Uani d . 1 . .
H H1 0.0839 0.8690 1.0035 0.042 Uiso calc R 1 . .
C C2 -0.0754(3) 0.94712(17) 0.93253(10) 0.0425(5) Uani d . 1 . .
H H2 -0.1483 0.9910 0.9635 0.051 Uiso calc R 1 . .
C C3 -0.0574(3) 1.01301(18) 0.86920(11) 0.0522(6) Uani d . 1 . .
H H3A -0.1829 1.0398 0.8571 0.063 Uiso calc R 1 . .
H H3B 0.0236 1.0763 0.8768 0.063 Uiso calc R 1 . .
C C4 0.0248(4) 0.94740(18) 0.81344(10) 0.0517(6) Uani d . 1 . .
H H4A 0.0035 0.9874 0.7737 0.062 Uiso calc R 1 . .
H H4B 0.1617 0.9400 0.8193 0.062 Uiso calc R 1 . .
C C5 -0.0633(3) 0.83391(19) 0.80751(10) 0.0493(6) Uani d . 1 . .
H H5A 0.0141 0.7906 0.7782 0.059 Uiso calc R 1 . .
H H5B -0.1894 0.8411 0.7886 0.059 Uiso calc R 1 . .
C C6 -0.0815(3) 0.77124(16) 0.87165(10) 0.0405(5) Uani d . 1 . .
H H6 -0.1583 0.7050 0.8646 0.049 Uiso calc R 1 . .
C C7 0.1088(3) 0.73829(16) 0.90524(9) 0.0373(5) Uani d . 1 . .
H H7 0.0767 0.7017 0.9459 0.045 Uiso calc R 1 . .
C C8 -0.1852(3) 0.84501(17) 0.91799(9) 0.0417(5) Uani d . 1 . .
C C9 0.2390(3) 1.00628(15) 0.98456(9) 0.0353(5) Uani d . 1 . .
C C10 0.3661(3) 1.05578(17) 0.94271(10) 0.0485(6) Uani d . 1 . .
H H10 0.3780 1.0292 0.9009 0.058 Uiso calc R 1 . .
C C11 0.4763(4) 1.14476(18) 0.96219(12) 0.0589(7) Uani d . 1 . .
H H11 0.5609 1.1773 0.9334 0.071 Uiso calc R 1 . .
C C12 0.4608(3) 1.18510(18) 1.02405(11) 0.0514(6) Uani d . 1 . .
H H12 0.5330 1.2452 1.0372 0.062 Uiso calc R 1 . .
C C13 0.3367(3) 1.13481(15) 1.06568(10) 0.0430(5) Uani d . 1 . .
C C14 0.2249(3) 1.04678(16) 1.04695(9) 0.0399(5) Uani d . 1 . .
H H14 0.1404 1.0148 1.0760 0.048 Uiso calc R 1 . .
C C15 0.2255(3) 0.65933(15) 0.86531(10) 0.0388(5) Uani d . 1 . .
C C16 0.2048(3) 0.54727(17) 0.87560(12) 0.0543(6) Uani d . 1 . .
H H16 0.1230 0.5222 0.9077 0.065 Uiso calc R 1 . .
C C17 0.3056(4) 0.47232(18) 0.83825(15) 0.0679(8) Uani d . 1 . .
H H17 0.2895 0.3975 0.8453 0.081 Uiso calc R 1 . .
C C18 0.4283(4) 0.5073(2) 0.79115(13) 0.0619(7) Uani d . 1 . .
H H18 0.4961 0.4570 0.7664 0.074 Uiso calc R 1 . .
C C19 0.4494(3) 0.61781(19) 0.78124(12) 0.0514(6) Uani d . 1 . .
C C20 0.3510(3) 0.69381(17) 0.81787(10) 0.0457(5) Uani d . 1 . .
H H20 0.3692 0.7684 0.8106 0.055 Uiso calc R 1 . .
Cl Cl1 0.32230(11) 1.18133(5) 1.14500(3) 0.0681(2) Uani d . 1 . .
Cl Cl2 0.60281(11) 0.66335(6) 0.72080(3) 0.0794(2) Uani d . 1 . .
N N1 0.2172(3) 0.83753(13) 0.92051(8) 0.0358(4) Uani d . 1 . .
O O1 -0.3405(2) 0.82264(14) 0.94107(7) 0.0583(4) Uani d . 1 . .
H H1A 0.324(3) 0.8184(15) 0.9342(9) 0.033(6) Uiso d . 1 . .

loop_
_atom_site_aniso_label
_atom_site_aniso_U_11
_atom_site_aniso_U_22
_atom_site_aniso_U_33
_atom_site_aniso_U_12
_atom_site_aniso_U_13
_atom_site_aniso_U_23
C1 0.0369(12) 0.0377(11) 0.0307(9) -0.0016(9) 0.0059(9) -0.0005(9)
C2 0.0360(12) 0.0472(12) 0.0443(12) 0.0048(10) 0.0048(10) -0.0061(10)
C3 0.0502(15) 0.0476(13) 0.0587(15) 0.0068(11) -0.0079(12) 0.0076(11)
C4 0.0549(14) 0.0579(14) 0.0421(12) -0.0040(12) -0.0058(11) 0.0153(11)
C5 0.0462(14) 0.0647(14) 0.0370(11) 0.0005(12) -0.0065(10) 0.0008(11)
C6 0.0358(12) 0.0435(12) 0.0421(12) -0.0079(10) -0.0046(10) -0.0016(9)
C7 0.0386(12) 0.0371(11) 0.0363(11) -0.0059(10) -0.0013(9) 0.0008(9)
C8 0.0307(12) 0.0577(13) 0.0366(11) 0.0013(11) -0.0007(10) 0.0090(10)
C9 0.0347(11) 0.0353(11) 0.0359(11) 0.0048(9) 0.0008(9) -0.0016(9)
C10 0.0553(14) 0.0469(12) 0.0433(12) -0.0088(12) 0.0088(11) -0.0102(10)
C11 0.0656(16) 0.0530(15) 0.0580(14) -0.0152(13) 0.0154(13) -0.0035(12)
C12 0.0536(15) 0.0388(12) 0.0619(15) -0.0075(12) -0.0048(12) -0.0081(11)
C13 0.0500(13) 0.0381(11) 0.0409(11) 0.0058(10) -0.0065(11) -0.0082(9)
C14 0.0406(12) 0.0422(11) 0.0368(11) 0.0054(10) 0.0017(9) 0.0006(9)
C15 0.0396(12) 0.0355(11) 0.0412(11) -0.0008(9) -0.0085(10) -0.0074(9)
C16 0.0499(15) 0.0423(13) 0.0708(16) -0.0074(12) -0.0046(12) -0.0040(11)
C17 0.0720(19) 0.0362(13) 0.096(2) 0.0028(13) -0.0140(17) -0.0134(13)
C18 0.0565(16) 0.0550(16) 0.0743(18) 0.0137(13) -0.0127(15) -0.0296(14)
C19 0.0460(14) 0.0588(15) 0.0494(13) 0.0060(11) -0.0049(11) -0.0193(11)
C20 0.0507(13) 0.0386(11) 0.0477(12) 0.0012(11) -0.0006(11) -0.0109(10)
Cl1 0.0959(5) 0.0649(4) 0.0435(3) -0.0048(4) -0.0084(3) -0.0171(3)
Cl2 0.0814(5) 0.0891(5) 0.0675(4) 0.0069(4) 0.0235(4) -0.0261(4)
N1 0.0305(10) 0.0393(9) 0.0376(9) 0.0018(9) -0.0019(8) -0.0052(8)
O1 0.0363(9) 0.0793(11) 0.0593(10) -0.0063(9) 0.0087(8) 0.0071(9)

loop_
_atom_type_symbol
_atom_type_description
_atom_type_scat_dispersion_real
_atom_type_scat_dispersion_imag
_atom_type_scat_source
C C 0.0033 0.0016 'International Tables Vol C Tables 4.2.6.8 and 6.1.1.4'
H H 0.0000 0.0000 'International Tables Vol C Tables 4.2.6.8 and 6.1.1.4'
N N 0.0061 0.0033 'International Tables Vol C Tables 4.2.6.8 and 6.1.1.4'
O O 0.0106 0.0060 'International Tables Vol C Tables 4.2.6.8 and 6.1.1.4'
Cl Cl 0.1484 0.1585 'International Tables Vol C Tables 4.2.6.8 and 6.1.1.4'

loop_
_geom_angle_atom_site_label_1
_geom_angle_atom_site_label_2
_geom_angle_atom_site_label_3
_geom_angle_site_symmetry_1
_geom_angle_site_symmetry_3
_geom_angle
_geom_angle_publ_flag
N1 C1 C9 . . 111.35(16) ?
N1 C1 C2 . . 108.66(16) ?
C9 C1 C2 . . 113.05(16) ?
N1 C1 H1 . . 107.9 ?
C9 C1 H1 . . 107.9 ?
C2 C1 H1 . . 107.9 ?
C8 C2 C3 . . 107.59(18) ?
C8 C2 C1 . . 107.01(16) ?
C3 C2 C1 . . 116.25(17) ?
C8 C2 H2 . . 108.6 ?
C3 C2 H2 . . 108.6 ?
C1 C2 H2 . . 108.6 ?
C4 C3 C2 . . 113.96(17) ?
C4 C3 H3A . . 108.8 ?
C2 C3 H3A . . 108.8 ?
C4 C3 H3B . . 108.8 ?
C2 C3 H3B . . 108.8 ?
H3A C3 H3B . . 107.7 ?
C5 C4 C3 . . 112.78(19) ?
C5 C4 H4A . . 109.0 ?
C3 C4 H4A . . 109.0 ?
C5 C4 H4B . . 109.0 ?
C3 C4 H4B . . 109.0 ?
H4A C4 H4B . . 107.8 ?
C4 C5 C6 . . 114.49(17) ?
C4 C5 H5A . . 108.6 ?
C6 C5 H5A . . 108.6 ?
C4 C5 H5B . . 108.6 ?
C6 C5 H5B . . 108.6 ?
H5A C5 H5B . . 107.6 ?
C8 C6 C5 . . 107.32(17) ?
C8 C6 C7 . . 106.25(16) ?
C5 C6 C7 . . 116.39(17) ?
C8 C6 H6 . . 108.9 ?
C5 C6 H6 . . 108.9 ?
C7 C6 H6 . . 108.9 ?
N1 C7 C15 . . 111.44(16) ?
N1 C7 C6 . . 109.14(16) ?
C15 C7 C6 . . 112.37(16) ?
N1 C7 H7 . . 107.9 ?
C15 C7 H7 . . 107.9 ?
C6 C7 H7 . . 107.9 ?
O1 C8 C2 . . 124.5(2) ?
O1 C8 C6 . . 123.3(2) ?
C2 C8 C6 . . 112.28(17) ?
C10 C9 C14 . . 118.52(19) ?
C10 C9 C1 . . 122.25(18) ?
C14 C9 C1 . . 119.23(18) ?
C9 C10 C11 . . 120.9(2) ?
C9 C10 H10 . . 119.5 ?
C11 C10 H10 . . 119.5 ?
C12 C11 C10 . . 120.3(2) ?
C12 C11 H11 . . 119.8 ?
C10 C11 H11 . . 119.8 ?
C13 C12 C11 . . 118.6(2) ?
C13 C12 H12 . . 120.7 ?
C11 C12 H12 . . 120.7 ?
C12 C13 C14 . . 121.8(2) ?
C12 C13 Cl1 . . 119.18(17) ?
C14 C13 Cl1 . . 118.97(16) ?
C13 C14 C9 . . 119.79(19) ?
C13 C14 H14 . . 120.1 ?
C9 C14 H14 . . 120.1 ?
C16 C15 C20 . . 118.3(2) ?
C16 C15 C7 . . 119.01(19) ?
C20 C15 C7 . . 122.72(18) ?
C15 C16 C17 . . 120.4(2) ?
C15 C16 H16 . . 119.8 ?
C17 C16 H16 . . 119.8 ?
C18 C17 C16 . . 120.8(2) ?
C18 C17 H17 . . 119.6 ?
C16 C17 H17 . . 119.6 ?
C19 C18 C17 . . 118.7(2) ?
C19 C18 H18 . . 120.6 ?
C17 C18 H18 . . 120.6 ?
C18 C19 C20 . . 121.5(2) ?
C18 C19 Cl2 . . 119.17(19) ?
C20 C19 Cl2 . . 119.36(18) ?
C19 C20 C15 . . 120.3(2) ?
C19 C20 H20 . . 119.9 ?
C15 C20 H20 . . 119.9 ?
C7 N1 C1 . . 112.88(15) ?
C7 N1 H1A . . 108.0(14) ?
C1 N1 H1A . . 113.0(14) ?

loop_
_geom_bond_atom_site_label_1
_geom_bond_atom_site_label_2
_geom_bond_site_symmetry_2
_geom_bond_distance
_geom_bond_publ_flag
C1 N1 . 1.465(2) ?
C1 C9 . 1.505(3) ?
C1 C2 . 1.557(3) ?
C1 H1 . 0.9800 ?
C2 C8 . 1.493(3) ?
C2 C3 . 1.546(3) ?
C2 H2 . 0.9800 ?
C3 C4 . 1.520(3) ?
C3 H3A . 0.9700 ?
C3 H3B . 0.9700 ?
C4 C5 . 1.518(3) ?
C4 H4A . 0.9700 ?
C4 H4B . 0.9700 ?
C5 C6 . 1.541(3) ?
C5 H5A . 0.9700 ?
C5 H5B . 0.9700 ?
C6 C8 . 1.503(3) ?
C6 C7 . 1.556(3) ?
C6 H6 . 0.9800 ?
C7 N1 . 1.462(3) ?
C7 C15 . 1.510(3) ?
C7 H7 . 0.9800 ?
C8 O1 . 1.218(2) ?
C9 C10 . 1.382(3) ?
C9 C14 . 1.390(3) ?
C10 C11 . 1.390(3) ?
C10 H10 . 0.9300 ?
C11 C12 . 1.380(3) ?
C11 H11 . 0.9300 ?
C12 C13 . 1.369(3) ?
C12 H12 . 0.9300 ?
C13 C14 . 1.383(3) ?
C13 Cl1 . 1.745(2) ?
C14 H14 . 0.9300 ?
C15 C16 . 1.389(3) ?
C15 C20 . 1.385(3) ?
C16 C17 . 1.390(3) ?
C16 H16 . 0.9300 ?
C17 C18 . 1.370(4) ?
C17 H17 . 0.9300 ?
C18 C19 . 1.369(3) ?
C18 H18 . 0.9300 ?
C19 C20 . 1.382(3) ?
C19 Cl2 . 1.742(3) ?
C20 H20 . 0.9300 ?
N1 H1A . 0.83(2) ?

loop_
_geom_hbond_atom_site_label_D
_geom_hbond_atom_site_label_H
_geom_hbond_atom_site_label_A
_geom_hbond_site_symmetry_A
_geom_hbond_distance_DH
_geom_hbond_distance_HA
_geom_hbond_distance_DA
_geom_hbond_angle_DHA
N1 H1A O1 1_655 0.83(2) 2.35(2) 3.129(3) 155.4(18)
C7 H7 O1 4_567 0.98 2.44 3.296(2) 146

loop_
_geom_torsion_atom_site_label_1
_geom_torsion_atom_site_label_2
_geom_torsion_atom_site_label_3
_geom_torsion_atom_site_label_4
_geom_torsion_site_symmetry_1
_geom_torsion_site_symmetry_2
_geom_torsion_site_symmetry_3
_geom_torsion_site_symmetry_4
_geom_torsion
_geom_torsion_publ_flag
N1 C1 C2 C8 . . . . 58.1(2) ?
C9 C1 C2 C8 . . . . -177.77(16) ?
N1 C1 C2 C3 . . . . -62.1(2) ?
C9 C1 C2 C3 . . . . 62.0(2) ?
C8 C2 C3 C4 . . . . -53.3(2) ?
C1 C2 C3 C4 . . . . 66.6(3) ?
C2 C3 C4 C5 . . . . 45.2(3) ?
C3 C4 C5 C6 . . . . -45.3(3) ?
C4 C5 C6 C8 . . . . 52.9(2) ?
C4 C5 C6 C7 . . . . -65.9(2) ?
C8 C6 C7 N1 . . . . -58.4(2) ?
C5 C6 C7 N1 . . . . 60.9(2) ?
C8 C6 C7 C15 . . . . 177.42(16) ?
C5 C6 C7 C15 . . . . -63.2(2) ?
C3 C2 C8 O1 . . . . -116.6(2) ?
C1 C2 C8 O1 . . . . 117.8(2) ?
C3 C2 C8 C6 . . . . 63.9(2) ?
C1 C2 C8 C6 . . . . -61.7(2) ?
C5 C6 C8 O1 . . . . 117.0(2) ?
C7 C6 C8 O1 . . . . -117.9(2) ?
C5 C6 C8 C2 . . . . -63.6(2) ?
C7 C6 C8 C2 . . . . 61.6(2) ?
N1 C1 C9 C10 . . . . 36.4(3) ?
C2 C1 C9 C10 . . . . -86.3(2) ?
N1 C1 C9 C14 . . . . -143.97(18) ?
C2 C1 C9 C14 . . . . 93.4(2) ?
C14 C9 C10 C11 . . . . -0.6(3) ?
C1 C9 C10 C11 . . . . 179.1(2) ?
C9 C10 C11 C12 . . . . 0.2(4) ?
C10 C11 C12 C13 . . . . 0.8(4) ?
C11 C12 C13 C14 . . . . -1.3(3) ?
C11 C12 C13 Cl1 . . . . 177.49(19) ?
C12 C13 C14 C9 . . . . 0.9(3) ?
Cl1 C13 C14 C9 . . . . -177.89(16) ?
C10 C9 C14 C13 . . . . 0.0(3) ?
C1 C9 C14 C13 . . . . -179.61(17) ?
N1 C7 C15 C16 . . . . 143.69(19) ?
C6 C7 C15 C16 . . . . -93.5(2) ?
N1 C7 C15 C20 . . . . -37.3(3) ?
C6 C7 C15 C20 . . . . 85.5(2) ?
C20 C15 C16 C17 . . . . -1.1(3) ?
C7 C15 C16 C17 . . . . 177.9(2) ?
C15 C16 C17 C18 . . . . 0.7(4) ?
C16 C17 C18 C19 . . . . -0.3(4) ?
C17 C18 C19 C20 . . . . 0.5(4) ?
C17 C18 C19 Cl2 . . . . -179.20(19) ?
C18 C19 C20 C15 . . . . -1.0(4) ?
Cl2 C19 C20 C15 . . . . 178.72(16) ?
C16 C15 C20 C19 . . . . 1.3(3) ?
C7 C15 C20 C19 . . . . -177.8(2) ?
C15 C7 N1 C1 . . . . -174.09(16) ?
C6 C7 N1 C1 . . . . 61.2(2) ?
C9 C1 N1 C7 . . . . 174.24(16) ?
C2 C1 N1 C7 . . . . -60.6(2) ?

loop_
_cod_related_entry_id
_cod_related_entry_database
_cod_related_entry_code
1 ChemSpider 24741994
